data_7245394
loop_
_publ_author_name
'Song, Xing'
'Hu, Xiao-Li'
'Lin, Zi-Han'
'Ma, Chaohong'
'Su, Zhong-Min'

_publ_section_title
;
 Methyl Blue@CUST-580 composite as a simultaneous fluorescence-enhanced
 dual-emission platform for enhanced detection of antibiotics
;
_journal_name_full CrystEngComm
_journal_paper_doi 10.1039/D2CE00901C
_journal_year 2022
_chemical_formula_moiety 'C68 H50 Cd3 N4 O14'
_chemical_formula_sum 'C68 H50 Cd3 N4 O14'
_chemical_formula_weight 1484.32
_space_group_crystal_system triclinic
_space_group_IT_number 2
_space_group_name_Hall '-P 1'
_space_group_name_H-M_alt 'P -1'
_atom_sites_solution_hydrogens geom
_atom_sites_solution_primary dual
_audit_block_doi 10.5517/ccdc.csd.cc27wj6w
_audit_creation_date 2022-07-30
_audit_creation_method
;
Olex2 1.5-alpha
(compiled 2021.05.01 svn.r6f5a8f70 for OlexSys, GUI svn.r6320)
;
_audit_update_record
;
2021-05-06 deposited with the CCDC.	2022-08-30 downloaded from the CCDC.
;
_cell_angle_alpha 79.249(5)
_cell_angle_beta 81.329(6)
_cell_angle_gamma 83.791(6)
_cell_formula_units_Z 1
_cell_length_a 12.0541(15)
_cell_length_b 12.5825(13)
_cell_length_c 13.7766(16)
_cell_measurement_reflns_used 9794
_cell_measurement_temperature 273.15
_cell_measurement_theta_max 24.84
_cell_measurement_theta_min 2.28
_cell_volume 2022.5(4)
_computing_molecular_graphics 'Olex2 1.5-alpha (Dolomanov et al., 2009)'
_computing_publication_material 'Olex2 1.5-alpha (Dolomanov et al., 2009)'
_computing_structure_refinement 'SHELXL 2018/3 (Sheldrick, 2015)'
_computing_structure_solution 'SHELXT 2018/2 (Sheldrick, 2018)'
_diffrn_ambient_temperature 273.15
_diffrn_measured_fraction_theta_full 0.996
_diffrn_measured_fraction_theta_max 0.996
_diffrn_measurement_device_type 'Bruker APEX-II CCD'
_diffrn_measurement_method '\f and \w scans'
_diffrn_radiation_type MoK\a
_diffrn_radiation_wavelength 0.71073
_diffrn_reflns_av_R_equivalents 0.0573
_diffrn_reflns_av_unetI/netI 0.0395
_diffrn_reflns_Laue_measured_fraction_full 0.996
_diffrn_reflns_Laue_measured_fraction_max 0.996
_diffrn_reflns_limit_h_max 14
_diffrn_reflns_limit_h_min -14
_diffrn_reflns_limit_k_max 14
_diffrn_reflns_limit_k_min -15
_diffrn_reflns_limit_l_max 16
_diffrn_reflns_limit_l_min -16
_diffrn_reflns_number 36815
_diffrn_reflns_point_group_measured_fraction_full 0.996
_diffrn_reflns_point_group_measured_fraction_max 0.996
_diffrn_reflns_theta_full 25.102
_diffrn_reflns_theta_max 25.102
_diffrn_reflns_theta_min 2.439
_diffrn_source_current 0.9
_diffrn_source_power 0.0405
_diffrn_source_voltage 45.0
_diffrn_standards_number 0
_exptl_absorpt_coefficient_mu 0.832
_exptl_absorpt_correction_type none
_exptl_crystal_density_diffrn 1.187
_exptl_crystal_description block
_exptl_crystal_F_000 720
_refine_diff_density_max 1.079
_refine_diff_density_min -0.571
_refine_diff_density_rms 0.067
_refine_ls_extinction_method none
_refine_ls_goodness_of_fit_ref 1.029
_refine_ls_hydrogen_treatment constr
_refine_ls_matrix_type full
_refine_ls_number_parameters 394
_refine_ls_number_reflns 7161
_refine_ls_number_restraints 0
_refine_ls_restrained_S_all 1.029
_refine_ls_R_factor_all 0.0491
_refine_ls_R_factor_gt 0.0318
_refine_ls_shift/su_max 0.000
_refine_ls_shift/su_mean 0.000
_refine_ls_structure_factor_coef Fsqd
_refine_ls_weighting_details 'w=1/[\s^2^(Fo^2^)+(0.0370P)^2^+1.1711P] where P=(Fo^2^+2Fc^2^)/3'
_refine_ls_weighting_scheme calc
_refine_ls_wR_factor_gt 0.0734
_refine_ls_wR_factor_ref 0.0808
_reflns_Friedel_coverage 0.000
_reflns_number_gt 5420
_reflns_number_total 7161
_reflns_threshold_expression 'I > 2\s(I)'
_cod_data_source_file d2ce00901c2.cif
_cod_data_source_block text
_cod_database_code 7245394
_shelx_shelxl_version_number 2018/3
_shelx_space_group_comment
;
The symmetry employed for this shelxl refinement is uniquely defined
by the following loop, which should always be used as a source of
symmetry information in preference to the above space-group names.
They are only intended as comments.
;
_olex2_refinement_description
;
1.a Secondary CH2 refined with riding coordinates:
 C017(H01A,H01B)
1.b Aromatic/amide H refined with riding coordinates:
 C00F(H00F), C00H(H00H), C00J(H00J), C00P(H00P), C00R(H00R), C00T(H00T),
 C00U(H00U), C00V(H00V), C00W(H00W), C00X(H00X), C00Y(H00Y), C00Z(H00Z),
 C010(H010), C011(H011), C012(H012), C013(H013), C014(H014), C015(H015),
 C018(H018), C019(H019)
;
_smtbx_masks_void_probe_radius 1.2
_smtbx_masks_void_truncation_radius 1.2
_olex2_submission_special_instructions 'No special instructions were received'

loop_
_space_group_symop_operation_xyz
'x, y, z'
'-x, -y, -z'

loop_
_atom_site_label
_atom_site_type_symbol
_atom_site_fract_x
_atom_site_fract_y
_atom_site_fract_z
_atom_site_U_iso_or_equiv
_atom_site_adp_type
_atom_site_occupancy
_atom_site_site_symmetry_order
_atom_site_calc_flag
_atom_site_refinement_flags_posn
_atom_site_refinement_flags_adp
_atom_site_refinement_flags_occupancy
_atom_site_disorder_assembly
_atom_site_disorder_group
Cd01 Cd 1.15991(2) -0.00188(2) 0.22486(2) 0.03205(8) Uani 1 1 d . . . . .
Cd02 Cd 1.000000 0.000000 0.000000 0.03532(10) Uani 1 2 d S . P . .
O003 O 0.14633(18) 0.06488(18) 1.06085(15) 0.0370(5) Uani 1 1 d . . . . .
O004 O 0.8954(2) 0.0317(2) 0.13692(18) 0.0530(7) Uani 1 1 d . . . . .
O005 O 0.97899(19) -0.03431(19) 0.27180(18) 0.0475(6) Uani 1 1 d . . . . .
O006 O 0.2441(2) 0.86934(18) 0.33173(19) 0.0539(7) Uani 1 1 d . . . . .
O007 O 0.2078(2) 0.80764(19) 0.2040(2) 0.0596(7) Uani 1 1 d . . . . .
O008 O 0.3165(2) 0.0539(2) 1.09935(18) 0.0533(7) Uani 1 1 d . . . . .
N00A N 1.1455(2) 0.1271(2) 0.3200(2) 0.0451(7) Uani 1 1 d . . . . .
C00B C 0.7911(3) 0.0422(2) 0.2925(2) 0.0314(7) Uani 1 1 d . . . . .
C00C C 0.4064(2) 0.2263(2) 0.6206(2) 0.0297(7) Uani 1 1 d . . . . .
C00D C 0.3987(3) 0.3644(2) 0.4722(2) 0.0297(7) Uani 1 1 d . . . . .
C00E C 0.3688(3) 0.1895(2) 0.7277(2) 0.0308(7) Uani 1 1 d . . . . .
C00F C 0.3668(3) 0.3283(2) 0.5731(2) 0.0321(7) Uani 1 1 d . . . . .
H00F H 0.317888 0.372945 0.609941 0.039 Uiso 1 1 calc R U . . .
C00G C 0.6053(3) 0.1327(2) 0.4068(2) 0.0313(7) Uani 1 1 d . . . . .
C00H C 0.4806(3) 0.1615(2) 0.5648(2) 0.0305(7) Uani 1 1 d . . . . .
H00H H 0.507489 0.093378 0.595543 0.037 Uiso 1 1 calc R U . . .
C00I C 0.8971(3) 0.0086(3) 0.2291(3) 0.0360(8) Uani 1 1 d . . . . .
C00J C 0.4731(3) 0.2972(2) 0.4185(2) 0.0323(7) Uani 1 1 d . . . . .
H00J H 0.494693 0.320392 0.350795 0.039 Uiso 1 1 calc R U . . .
C00K C 0.2509(3) 0.0761(2) 1.0358(2) 0.0343(7) Uani 1 1 d . . . . .
C00L C 0.2423(3) 0.7931(3) 0.2863(3) 0.0366(8) Uani 1 1 d . . . . .
C00M C 0.5158(3) 0.1960(2) 0.4639(2) 0.0297(7) Uani 1 1 d . . . . .
C00N C 0.3578(3) 0.4738(2) 0.4236(2) 0.0318(7) Uani 1 1 d . . . . .
C00O C 0.2836(3) 0.6810(2) 0.3329(2) 0.0334(7) Uani 1 1 d . . . . .
C00P C 0.7859(3) 0.0306(2) 0.3949(2) 0.0340(7) Uani 1 1 d . . . . .
H00P H 0.844706 -0.008113 0.426195 0.041 Uiso 1 1 calc R U . . .
N00Q N 1.0757(3) 0.2202(3) 0.4377(3) 0.0611(10) Uani 1 1 d . . . . .
C00R C 0.3462(3) 0.5608(2) 0.4737(2) 0.0350(7) Uani 1 1 d . . . . .
H00R H 0.363068 0.550089 0.538735 0.042 Uiso 1 1 calc R U . . .
C00S C 0.2935(3) 0.1173(3) 0.9294(2) 0.0347(7) Uani 1 1 d . . . . .
C00T C 0.3099(3) 0.6634(2) 0.4283(2) 0.0358(8) Uani 1 1 d . . . . .
H00T H 0.303219 0.721129 0.462878 0.043 Uiso 1 1 calc R U . . .
C00U C 0.6946(3) 0.0758(2) 0.4515(2) 0.0348(8) Uani 1 1 d . . . . .
H00U H 0.693229 0.067966 0.520132 0.042 Uiso 1 1 calc R U . . .
C00V C 0.4417(3) 0.1296(3) 0.7908(2) 0.0383(8) Uani 1 1 d . . . . .
H00V H 0.516231 0.112888 0.765607 0.046 Uiso 1 1 calc R U . . .
C00W C 0.4046(3) 0.0946(3) 0.8903(2) 0.0413(8) Uani 1 1 d . . . . .
H00W H 0.454712 0.055482 0.931579 0.050 Uiso 1 1 calc R U . . .
C00X C 0.2582(3) 0.2141(3) 0.7684(2) 0.0378(8) Uani 1 1 d . . . . .
H00X H 0.208633 0.255950 0.728140 0.045 Uiso 1 1 calc R U . . .
C00Y C 0.2209(3) 0.1777(3) 0.8674(2) 0.0388(8) Uani 1 1 d . . . . .
H00Y H 0.146247 0.193805 0.892736 0.047 Uiso 1 1 calc R U . . .
C00Z C 0.6988(3) 0.0928(3) 0.2490(3) 0.0418(8) Uani 1 1 d . . . . .
H00Z H 0.698787 0.097060 0.180883 0.050 Uiso 1 1 calc R U . . .
C010 C 0.6072(3) 0.1369(3) 0.3046(2) 0.0399(8) Uani 1 1 d . . . . .
H010 H 0.545671 0.170024 0.273756 0.048 Uiso 1 1 calc R U . . .
C011 C 0.3316(3) 0.4924(3) 0.3269(3) 0.0472(9) Uani 1 1 d . . . . .
H011 H 0.339608 0.435437 0.291407 0.057 Uiso 1 1 calc R U . . .
C012 C 0.2939(3) 0.5950(3) 0.2831(3) 0.0501(10) Uani 1 1 d . . . . .
H012 H 0.275067 0.605914 0.218769 0.060 Uiso 1 1 calc R U . . .
C013 C 1.0539(3) 0.1599(3) 0.3752(3) 0.0581(11) Uani 1 1 d . . . . .
H013 H 0.982050 0.142531 0.370608 0.070 Uiso 1 1 calc R U . . .
C014 C 1.2296(3) 0.1685(3) 0.3527(3) 0.0628(12) Uani 1 1 d . . . . .
H014 H 1.305639 0.158477 0.328790 0.075 Uiso 1 1 calc R U . . .
C015 C 1.1872(4) 0.2258(4) 0.4240(4) 0.0779(15) Uani 1 1 d . . . . .
H015 H 1.227620 0.262538 0.457766 0.093 Uiso 1 1 calc R U . . .
C016 C 1.0006(4) 0.3862(4) 0.5077(4) 0.0752(14) Uani 1 1 d . . . . .
C017 C 0.9948(4) 0.2646(4) 0.5148(4) 0.0930(18) Uani 1 1 d . . . . .
H01A H 1.010525 0.227612 0.580170 0.112 Uiso 1 1 calc R U . . .
H01B H 0.919141 0.250744 0.507323 0.112 Uiso 1 1 calc R U . . .
C018 C 1.0012(5) 0.4292(4) 0.5899(4) 0.1018(19) Uani 1 1 d . . . . .
H018 H 1.000257 0.384635 0.651908 0.122 Uiso 1 1 calc R U . . .
C019 C 0.9968(6) 0.4565(5) 0.4188(5) 0.110(2) Uani 1 1 d . . . . .
H019 H 0.992764 0.428191 0.361796 0.132 Uiso 1 1 calc R U . . .

loop_
_atom_site_aniso_label
_atom_site_aniso_U_11
_atom_site_aniso_U_22
_atom_site_aniso_U_33
_atom_site_aniso_U_23
_atom_site_aniso_U_13
_atom_site_aniso_U_12
Cd01 0.03890(15) 0.03244(13) 0.02152(13) -0.00271(9) -0.00297(10) 0.00673(10)
Cd02 0.03091(19) 0.0549(2) 0.01965(18) -0.01248(15) 0.00018(14) 0.00430(15)
O003 0.0307(13) 0.0553(14) 0.0224(12) -0.0032(10) 0.0016(10) -0.0050(10)
O004 0.0455(15) 0.0785(18) 0.0319(15) -0.0188(13) 0.0077(12) 0.0073(13)
O005 0.0343(14) 0.0555(15) 0.0477(16) -0.0081(12) 0.0024(12) 0.0064(11)
O006 0.080(2) 0.0327(13) 0.0494(16) -0.0045(12) -0.0247(14) 0.0124(12)
O007 0.081(2) 0.0475(15) 0.0514(17) -0.0061(12) -0.0339(15) 0.0185(13)
O008 0.0364(14) 0.0863(19) 0.0304(14) 0.0089(13) -0.0073(11) -0.0043(13)
N00A 0.0435(18) 0.0436(17) 0.0506(19) -0.0204(14) -0.0019(15) 0.0003(14)
C00B 0.0327(18) 0.0320(16) 0.0286(18) -0.0105(13) 0.0028(14) 0.0009(13)
C00C 0.0301(17) 0.0313(16) 0.0250(17) -0.0039(13) 0.0030(13) -0.0012(13)
C00D 0.0320(17) 0.0281(16) 0.0266(17) -0.0028(13) -0.0033(14) 0.0035(13)
C00E 0.0342(18) 0.0292(16) 0.0242(17) -0.0009(13) 0.0032(14) 0.0029(13)
C00F 0.0314(18) 0.0308(16) 0.0307(18) -0.0046(13) 0.0019(14) 0.0032(13)
C00G 0.0350(18) 0.0299(16) 0.0273(17) -0.0061(13) 0.0010(14) 0.0002(13)
C00H 0.0322(18) 0.0274(16) 0.0283(17) -0.0027(13) 0.0025(14) 0.0008(13)
C00I 0.039(2) 0.0361(18) 0.032(2) -0.0134(15) 0.0033(16) -0.0010(15)
C00J 0.0332(18) 0.0374(17) 0.0226(17) -0.0009(13) 0.0015(14) -0.0016(14)
C00K 0.036(2) 0.0337(17) 0.0296(18) -0.0019(14) 0.0002(15) 0.0026(14)
C00L 0.0323(19) 0.0403(19) 0.033(2) 0.0016(15) -0.0053(15) 0.0024(14)
C00M 0.0297(17) 0.0302(16) 0.0280(17) -0.0070(13) -0.0001(14) 0.0014(13)
C00N 0.0283(17) 0.0315(17) 0.0318(18) -0.0010(13) -0.0013(14) 0.0025(13)
C00O 0.0321(18) 0.0300(16) 0.0360(19) -0.0011(14) -0.0083(15) 0.0041(13)
C00P 0.0366(19) 0.0363(17) 0.0269(18) -0.0061(14) -0.0044(14) 0.0081(14)
N00Q 0.059(2) 0.058(2) 0.073(3) -0.0400(19) 0.0185(18) -0.0188(17)
C00R 0.0412(19) 0.0346(17) 0.0279(18) -0.0001(14) -0.0091(15) 0.0000(14)
C00S 0.0350(19) 0.0401(18) 0.0255(17) 0.0013(14) -0.0027(14) -0.0008(14)
C00T 0.0360(19) 0.0333(17) 0.038(2) -0.0042(14) -0.0092(15) 0.0006(14)
C00U 0.043(2) 0.0350(17) 0.0224(17) -0.0067(13) 0.0019(15) 0.0076(14)
C00V 0.0293(18) 0.048(2) 0.0304(19) 0.0017(15) 0.0032(14) 0.0032(15)
C00W 0.035(2) 0.053(2) 0.0296(19) 0.0044(16) -0.0043(15) 0.0032(16)
C00X 0.0330(19) 0.0440(19) 0.0285(18) 0.0056(14) 0.0000(15) 0.0064(14)
C00Y 0.0276(18) 0.048(2) 0.0329(19) 0.0000(15) 0.0060(15) 0.0066(14)
C00Z 0.045(2) 0.055(2) 0.0257(18) -0.0161(16) -0.0018(16) 0.0053(17)
C010 0.0338(19) 0.053(2) 0.0315(19) -0.0105(16) -0.0060(15) 0.0087(15)
C011 0.070(3) 0.0349(19) 0.037(2) -0.0105(15) -0.0165(19) 0.0120(17)
C012 0.069(3) 0.045(2) 0.034(2) -0.0032(16) -0.0190(19) 0.0116(18)
C013 0.043(2) 0.054(2) 0.086(3) -0.039(2) -0.002(2) -0.0071(18)
C014 0.044(2) 0.068(3) 0.084(3) -0.037(2) 0.001(2) -0.008(2)
C015 0.072(3) 0.092(3) 0.086(4) -0.052(3) 0.000(3) -0.031(3)
C016 0.071(3) 0.073(3) 0.089(4) -0.052(3) 0.023(3) -0.017(2)
C017 0.096(4) 0.075(3) 0.109(4) -0.057(3) 0.044(3) -0.025(3)
C018 0.129(5) 0.086(4) 0.098(4) -0.054(3) 0.017(4) -0.021(3)
C019 0.161(6) 0.082(4) 0.104(5) -0.066(4) 0.000(4) -0.019(4)

loop_
_atom_type_symbol
_atom_type_description
_atom_type_scat_dispersion_real
_atom_type_scat_dispersion_imag
_atom_type_scat_source
C C 0.0033 0.0016 'International Tables Vol C Tables 4.2.6.8 and 6.1.1.4'
H H 0.0000 0.0000 'International Tables Vol C Tables 4.2.6.8 and 6.1.1.4'
Cd Cd -0.8075 1.2024 'International Tables Vol C Tables 4.2.6.8 and 6.1.1.4'
N N 0.0061 0.0033 'International Tables Vol C Tables 4.2.6.8 and 6.1.1.4'
O O 0.0106 0.0060 'International Tables Vol C Tables 4.2.6.8 and 6.1.1.4'

loop_
_geom_angle_atom_site_label_1
_geom_angle_atom_site_label_2
_geom_angle_atom_site_label_3
_geom_angle
_geom_angle_site_symmetry_1
_geom_angle_site_symmetry_3
_geom_angle_publ_flag
O003 Cd01 O007 95.99(8) 1_654 1_645 ?
O003 Cd01 O008 55.00(8) 1_654 1_654 ?
O003 Cd01 C00K 27.80(8) 1_654 1_654 ?
O003 Cd01 C00L 121.89(9) 1_654 1_645 ?
O005 Cd01 O003 97.17(8) . 1_654 ?
O005 Cd01 O006 100.97(10) . 1_645 ?
O005 Cd01 O007 90.45(9) . 1_645 ?
O005 Cd01 O008 152.07(9) . 1_654 ?
O005 Cd01 N00A 91.85(10) . . ?
O005 Cd01 C00K 124.90(10) . 1_654 ?
O005 Cd01 C00L 95.31(9) . 1_645 ?
O006 Cd01 O003 145.16(9) 1_645 1_654 ?
O006 Cd01 O007 54.67(8) 1_645 1_645 ?
O006 Cd01 O008 102.20(9) 1_645 1_654 ?
O006 Cd01 N00A 95.20(10) 1_645 . ?
O006 Cd01 C00K 125.04(10) 1_645 1_654 ?
O006 Cd01 C00L 27.30(9) 1_645 1_645 ?
O007 Cd01 C00K 93.03(9) 1_645 1_654 ?
O007 Cd01 C00L 27.42(9) 1_645 1_645 ?
O008 Cd01 O007 90.35(10) 1_654 1_645 ?
O008 Cd01 C00K 27.21(8) 1_654 1_654 ?
O008 Cd01 C00L 98.14(9) 1_654 1_645 ?
N00A Cd01 O003 113.75(10) . 1_654 ?
N00A Cd01 O007 149.60(10) . 1_645 ?
N00A Cd01 O008 101.33(10) . 1_654 ?
N00A Cd01 C00K 110.17(10) . 1_654 ?
N00A Cd01 C00L 122.28(11) . 1_645 ?
C00L Cd01 C00K 111.60(10) 1_645 1_654 ?
O003 Cd02 O003 180.00(12) 1_654 2_656 ?
O004 Cd02 O003 93.80(9) 2_755 1_654 ?
O004 Cd02 O003 86.20(9) . 1_654 ?
O004 Cd02 O003 86.20(9) 2_755 2_656 ?
O004 Cd02 O003 93.80(9) . 2_656 ?
O004 Cd02 O004 180.0 2_755 . ?
Cd01 O003 Cd02 114.11(9) 1_456 1_456 ?
C00K O003 Cd01 95.35(18) . 1_456 ?
C00K O003 Cd02 138.3(2) . 1_456 ?
C00I O004 Cd02 138.7(2) . . ?
C00I O005 Cd01 126.9(2) . . ?
C00L O006 Cd01 96.9(2) . 1_465 ?
C00L O007 Cd01 86.6(2) . 1_465 ?
C00K O008 Cd01 89.4(2) . 1_456 ?
C013 N00A Cd01 126.3(2) . . ?
C013 N00A C014 103.9(3) . . ?
C014 N00A Cd01 128.1(2) . . ?
C00P C00B C00I 121.2(3) . . ?
C00Z C00B C00I 120.5(3) . . ?
C00Z C00B C00P 118.2(3) . . ?
C00F C00C C00E 120.0(3) . . ?
C00H C00C C00E 121.5(3) . . ?
C00H C00C C00F 118.4(3) . . ?
C00F C00D C00J 118.5(3) . . ?
C00F C00D C00N 120.7(3) . . ?
C00J C00D C00N 120.7(3) . . ?
C00V C00E C00C 121.7(3) . . ?
C00V C00E C00X 117.9(3) . . ?
C00X C00E C00C 120.4(3) . . ?
C00C C00F H00F 119.3 . . ?
C00D C00F C00C 121.5(3) . . ?
C00D C00F H00F 119.3 . . ?
C00U C00G C00M 120.9(3) . . ?
C00U C00G C010 118.0(3) . . ?
C010 C00G C00M 120.8(3) . . ?
C00C C00H H00H 119.2 . . ?
C00C C00H C00M 121.6(3) . . ?
C00M C00H H00H 119.2 . . ?
O004 C00I C00B 115.6(3) . . ?
O005 C00I O004 126.3(3) . . ?
O005 C00I C00B 118.0(3) . . ?
C00D C00J H00J 119.3 . . ?
C00D C00J C00M 121.5(3) . . ?
C00M C00J H00J 119.3 . . ?
O003 C00K Cd01 56.84(15) . 1_456 ?
O003 C00K C00S 119.3(3) . . ?
O008 C00K Cd01 63.42(18) . 1_456 ?
O008 C00K O003 120.2(3) . . ?
O008 C00K C00S 120.5(3) . . ?
C00S C00K Cd01 176.0(2) . 1_456 ?
O006 C00L Cd01 55.81(16) . 1_465 ?
O006 C00L C00O 118.6(3) . . ?
O007 C00L Cd01 66.03(17) . 1_465 ?
O007 C00L O006 121.7(3) . . ?
O007 C00L C00O 119.7(3) . . ?
C00O C00L Cd01 173.2(2) . 1_465 ?
C00H C00M C00G 121.7(3) . . ?
C00H C00M C00J 118.5(3) . . ?
C00J C00M C00G 119.5(3) . . ?
C00R C00N C00D 120.4(3) . . ?
C00R C00N C011 118.2(3) . . ?
C011 C00N C00D 121.4(3) . . ?
C00T C00O C00L 119.4(3) . . ?
C012 C00O C00L 121.8(3) . . ?
C012 C00O C00T 118.8(3) . . ?
C00B C00P H00P 119.5 . . ?
C00U C00P C00B 121.0(3) . . ?
C00U C00P H00P 119.5 . . ?
C013 N00Q C015 106.7(3) . . ?
C013 N00Q C017 127.0(4) . . ?
C015 N00Q C017 126.1(4) . . ?
C00N C00R H00R 119.6 . . ?
C00T C00R C00N 120.7(3) . . ?
C00T C00R H00R 119.6 . . ?
C00W C00S C00K 121.4(3) . . ?
C00Y C00S C00K 119.8(3) . . ?
C00Y C00S C00W 118.8(3) . . ?
C00O C00T C00R 120.7(3) . . ?
C00O C00T H00T 119.7 . . ?
C00R C00T H00T 119.7 . . ?
C00G C00U H00U 119.7 . . ?
C00P C00U C00G 120.6(3) . . ?
C00P C00U H00U 119.7 . . ?
C00E C00V H00V 119.6 . . ?
C00W C00V C00E 120.8(3) . . ?
C00W C00V H00V 119.6 . . ?
C00S C00W H00W 119.7 . . ?
C00V C00W C00S 120.7(3) . . ?
C00V C00W H00W 119.7 . . ?
C00E C00X H00X 119.4 . . ?
C00Y C00X C00E 121.2(3) . . ?
C00Y C00X H00X 119.4 . . ?
C00S C00Y H00Y 119.7 . . ?
C00X C00Y C00S 120.6(3) . . ?
C00X C00Y H00Y 119.7 . . ?
C00B C00Z H00Z 119.4 . . ?
C010 C00Z C00B 121.1(3) . . ?
C010 C00Z H00Z 119.4 . . ?
C00G C010 H010 119.6 . . ?
C00Z C010 C00G 120.7(3) . . ?
C00Z C010 H010 119.6 . . ?
C00N C011 H011 119.8 . . ?
C012 C011 C00N 120.4(3) . . ?
C012 C011 H011 119.8 . . ?
C00O C012 C011 121.1(3) . . ?
C00O C012 H012 119.4 . . ?
C011 C012 H012 119.4 . . ?
N00A C013 N00Q 112.3(3) . . ?
N00A C013 H013 123.8 . . ?
N00Q C013 H013 123.8 . . ?
N00A C014 H014 124.9 . . ?
C015 C014 N00A 110.1(4) . . ?
C015 C014 H014 124.9 . . ?
N00Q C015 H015 126.5 . . ?
C014 C015 N00Q 107.0(4) . . ?
C014 C015 H015 126.5 . . ?
C018 C016 C017 120.8(6) . . ?
C018 C016 C019 117.6(5) . . ?
C019 C016 C017 121.4(4) . . ?
N00Q C017 C016 112.0(4) . . ?
N00Q C017 H01A 109.2 . . ?
N00Q C017 H01B 109.2 . . ?
C016 C017 H01A 109.2 . . ?
C016 C017 H01B 109.2 . . ?
H01A C017 H01B 107.9 . . ?
C016 C018 H018 120.2 . . ?
C016 C018 C019 119.5(6) . 2_766 ?
C019 C018 H018 120.2 2_766 . ?
C016 C019 C018 122.8(5) . 2_766 ?
C016 C019 H019 118.6 . . ?
C018 C019 H019 118.6 2_766 . ?

loop_
_geom_bond_atom_site_label_1
_geom_bond_atom_site_label_2
_geom_bond_distance
_geom_bond_site_symmetry_2
_geom_bond_publ_flag
Cd01 O003 2.283(2) 1_654 ?
Cd01 O005 2.238(2) . ?
Cd01 O006 2.242(2) 1_645 ?
Cd01 O007 2.463(2) 1_645 ?
Cd01 O008 2.428(2) 1_654 ?
Cd01 N00A 2.247(3) . ?
Cd01 C00K 2.715(3) 1_654 ?
Cd01 C00L 2.691(3) 1_645 ?
Cd02 O003 2.344(2) 1_654 ?
Cd02 O003 2.344(2) 2_656 ?
Cd02 O004 2.182(2) 2_755 ?
Cd02 O004 2.182(2) . ?
O003 C00K 1.272(4) . ?
O004 C00I 1.251(4) . ?
O005 C00I 1.247(4) . ?
O006 C00L 1.243(4) . ?
O007 C00L 1.241(4) . ?
O008 C00K 1.241(4) . ?
N00A C013 1.315(4) . ?
N00A C014 1.357(5) . ?
C00B C00I 1.504(4) . ?
C00B C00P 1.383(4) . ?
C00B C00Z 1.381(4) . ?
C00C C00E 1.478(4) . ?
C00C C00F 1.397(4) . ?
C00C C00H 1.387(4) . ?
C00D C00F 1.389(4) . ?
C00D C00J 1.392(4) . ?
C00D C00N 1.481(4) . ?
C00E C00V 1.392(4) . ?
C00E C00X 1.393(4) . ?
C00F H00F 0.9300 . ?
C00G C00M 1.486(4) . ?
C00G C00U 1.386(4) . ?
C00G C010 1.397(4) . ?
C00H H00H 0.9300 . ?
C00H C00M 1.392(4) . ?
C00J H00J 0.9300 . ?
C00J C00M 1.392(4) . ?
C00K C00S 1.492(4) . ?
C00L C00O 1.501(4) . ?
C00N C00R 1.384(4) . ?
C00N C011 1.387(5) . ?
C00O C00T 1.372(4) . ?
C00O C012 1.371(5) . ?
C00P H00P 0.9300 . ?
C00P C00U 1.383(4) . ?
N00Q C013 1.321(5) . ?
N00Q C015 1.336(5) . ?
N00Q C017 1.477(5) . ?
C00R H00R 0.9300 . ?
C00R C00T 1.382(4) . ?
C00S C00W 1.386(4) . ?
C00S C00Y 1.383(4) . ?
C00T H00T 0.9300 . ?
C00U H00U 0.9300 . ?
C00V H00V 0.9300 . ?
C00V C00W 1.380(4) . ?
C00W H00W 0.9300 . ?
C00X H00X 0.9300 . ?
C00X C00Y 1.378(4) . ?
C00Y H00Y 0.9300 . ?
C00Z H00Z 0.9300 . ?
C00Z C010 1.373(4) . ?
C010 H010 0.9300 . ?
C011 H011 0.9300 . ?
C011 C012 1.379(4) . ?
C012 H012 0.9300 . ?
C013 H013 0.9300 . ?
C014 H014 0.9300 . ?
C014 C015 1.333(6) . ?
C015 H015 0.9300 . ?
C016 C017 1.523(6) . ?
C016 C018 1.344(6) . ?
C016 C019 1.374(8) . ?
C017 H01A 0.9700 . ?
C017 H01B 0.9700 . ?
C018 H018 0.9300 . ?
C018 C019 1.423(7) 2_766 ?
C019 H019 0.9300 . ?

loop_
_geom_torsion_atom_site_label_1
_geom_torsion_atom_site_label_2
_geom_torsion_atom_site_label_3
_geom_torsion_atom_site_label_4
_geom_torsion
_geom_torsion_site_symmetry_1
_geom_torsion_site_symmetry_2
_geom_torsion_site_symmetry_3
_geom_torsion_site_symmetry_4
_geom_torsion_publ_flag
Cd01 O003 C00K O008 -2.0(3) 1_456 . . . ?
Cd01 O003 C00K C00S 178.6(2) 1_456 . . . ?
Cd01 O005 C00I O004 38.6(5) . . . . ?
Cd01 O005 C00I C00B -137.8(2) . . . . ?
Cd01 O006 C00L O007 4.7(4) 1_465 . . . ?
Cd01 O006 C00L C00O -175.6(2) 1_465 . . . ?
Cd01 O007 C00L O006 -4.2(3) 1_465 . . . ?
Cd01 O007 C00L C00O 176.1(3) 1_465 . . . ?
Cd01 O008 C00K O003 1.9(3) 1_456 . . . ?
Cd01 O008 C00K C00S -178.7(3) 1_456 . . . ?
Cd01 N00A C013 N00Q 167.2(3) . . . . ?
Cd01 N00A C014 C015 -166.6(3) . . . . ?
Cd02 O003 C00K Cd01 -136.2(3) 1_456 . . 1_456 ?
Cd02 O003 C00K O008 -138.2(3) 1_456 . . . ?
Cd02 O003 C00K C00S 42.5(4) 1_456 . . . ?
Cd02 O004 C00I O005 11.2(6) . . . . ?
Cd02 O004 C00I C00B -172.2(2) . . . . ?
O003 C00K C00S C00W -155.9(3) . . . . ?
O003 C00K C00S C00Y 22.8(5) . . . . ?
O006 C00L C00O C00T 7.4(5) . . . . ?
O006 C00L C00O C012 -173.8(3) . . . . ?
O007 C00L C00O C00T -172.9(3) . . . . ?
O007 C00L C00O C012 5.9(5) . . . . ?
O008 C00K C00S C00W 24.7(5) . . . . ?
O008 C00K C00S C00Y -156.5(3) . . . . ?
N00A C014 C015 N00Q 0.5(6) . . . . ?
C00B C00P C00U C00G 0.9(5) . . . . ?
C00B C00Z C010 C00G 0.6(5) . . . . ?
C00C C00E C00V C00W -179.1(3) . . . . ?
C00C C00E C00X C00Y 178.0(3) . . . . ?
C00C C00H C00M C00G 172.7(3) . . . . ?
C00C C00H C00M C00J -1.3(5) . . . . ?
C00D C00J C00M C00G -172.7(3) . . . . ?
C00D C00J C00M C00H 1.4(5) . . . . ?
C00D C00N C00R C00T 178.9(3) . . . . ?
C00D C00N C011 C012 -179.9(3) . . . . ?
C00E C00C C00F C00D -178.7(3) . . . . ?
C00E C00C C00H C00M 179.8(3) . . . . ?
C00E C00V C00W C00S 0.8(5) . . . . ?
C00E C00X C00Y C00S 1.4(5) . . . . ?
C00F C00C C00E C00V -142.2(3) . . . . ?
C00F C00C C00E C00X 37.8(5) . . . . ?
C00F C00C C00H C00M 0.1(5) . . . . ?
C00F C00D C00J C00M -0.4(5) . . . . ?
C00F C00D C00N C00R 37.5(5) . . . . ?
C00F C00D C00N C011 -143.4(3) . . . . ?
C00H C00C C00E C00V 38.1(5) . . . . ?
C00H C00C C00E C00X -141.9(3) . . . . ?
C00H C00C C00F C00D 1.0(5) . . . . ?
C00I C00B C00P C00U 170.4(3) . . . . ?
C00I C00B C00Z C010 -171.1(3) . . . . ?
C00J C00D C00F C00C -0.9(5) . . . . ?
C00J C00D C00N C00R -140.2(3) . . . . ?
C00J C00D C00N C011 39.0(5) . . . . ?
C00K C00S C00W C00V 177.3(3) . . . . ?
C00K C00S C00Y C00X -178.4(3) . . . . ?
C00L C00O C00T C00R 178.9(3) . . . . ?
C00L C00O C012 C011 -179.8(3) . . . . ?
C00M C00G C00U C00P -170.3(3) . . . . ?
C00M C00G C010 C00Z 169.6(3) . . . . ?
C00N C00D C00F C00C -178.6(3) . . . . ?
C00N C00D C00J C00M 177.4(3) . . . . ?
C00N C00R C00T C00O 0.6(5) . . . . ?
C00N C011 C012 C00O 1.4(6) . . . . ?
C00P C00B C00I O004 -173.8(3) . . . . ?
C00P C00B C00I O005 3.0(5) . . . . ?
C00P C00B C00Z C010 4.2(5) . . . . ?
C00R C00N C011 C012 -0.8(5) . . . . ?
C00T C00O C012 C011 -1.0(6) . . . . ?
C00U C00G C00M C00H -34.4(5) . . . . ?
C00U C00G C00M C00J 139.5(3) . . . . ?
C00U C00G C010 C00Z -4.7(5) . . . . ?
C00V C00E C00X C00Y -2.0(5) . . . . ?
C00W C00S C00Y C00X 0.3(5) . . . . ?
C00X C00E C00V C00W 0.9(5) . . . . ?
C00Y C00S C00W C00V -1.4(5) . . . . ?
C00Z C00B C00I O004 1.4(5) . . . . ?
C00Z C00B C00I O005 178.2(3) . . . . ?
C00Z C00B C00P C00U -4.9(5) . . . . ?
C010 C00G C00M C00H 151.5(3) . . . . ?
C010 C00G C00M C00J -34.6(4) . . . . ?
C010 C00G C00U C00P 4.0(5) . . . . ?
C011 C00N C00R C00T -0.2(5) . . . . ?
C012 C00O C00T C00R 0.0(5) . . . . ?
C013 N00A C014 C015 -1.1(5) . . . . ?
C013 N00Q C015 C014 0.3(6) . . . . ?
C013 N00Q C017 C016 -128.6(5) . . . . ?
C014 N00A C013 N00Q 1.3(5) . . . . ?
C015 N00Q C013 N00A -1.0(5) . . . . ?
C015 N00Q C017 C016 57.7(7) . . . . ?
C017 N00Q C013 N00A -175.7(4) . . . . ?
C017 N00Q C015 C014 175.0(4) . . . . ?
C017 C016 C018 C019 -178.1(5) . . . 2_766 ?
C017 C016 C019 C018 178.2(5) . . . 2_766 ?
C018 C016 C017 N00Q -135.0(5) . . . . ?
C018 C016 C019 C018 3.0(10) . . . 2_766 ?
C019 C016 C017 N00Q 49.9(7) . . . . ?
C019 C016 C018 C019 -2.9(10) . . . 2_766 ?

loop_
_smtbx_masks_void_nr
_smtbx_masks_void_average_x
_smtbx_masks_void_average_y
_smtbx_masks_void_average_z
_smtbx_masks_void_volume
_smtbx_masks_void_count_electrons
_smtbx_masks_void_content
1 -0.870 0.500 0.000 757.6 138.9 ?
